data_7703729
loop_
_publ_author_name
'Lu, Hui-Shu'
'Han, Wang-Kang'
'Yan, Xiaodong'
'Xu, Ya-Xin'
'Zhang, Hai-Xia'
'Li, Tao'
'Gong, Yu'
'Hu, Qing-Tao'
'Gu, Zhi-Guo'

_publ_section_title
;
 Supramolecular assemblies based on Fe<sub>8</sub>L<sub>12</sub> cubic
 metal-organic cages: synergistic adsorption and spin-crossover
 properties.
;
_journal_issue 14
_journal_name_full 'Dalton transactions (Cambridge, England : 2003)'
_journal_page_first 4220
_journal_page_last 4224
_journal_paper_doi 10.1039/d0dt00353k
_journal_volume 49
_journal_year 2020
_chemical_absolute_configuration rmad
_chemical_formula_moiety 'C432 H480 Fe8 N72 O48 [+ anion] [+ solvent]'
_chemical_formula_sum 'C432 H480 F0 Fe8 N72 O48 S0'
_chemical_formula_weight 7895.65
_space_group_crystal_system tetragonal
_space_group_IT_number 97
_space_group_name_Hall 'I 4 2'
_space_group_name_H-M_alt 'I 4 2 2'
_atom_sites_solution_hydrogens geom
_audit_creation_method SHELXL-2014/7
_audit_update_record
;
2019-09-12 deposited with the CCDC.	2020-03-11 downloaded from the CCDC.
;
_cell_angle_alpha 90
_cell_angle_beta 90
_cell_angle_gamma 90
_cell_formula_units_Z 2
_cell_length_a 34.9266(13)
_cell_length_b 34.9266(13)
_cell_length_c 25.815(2)
_cell_measurement_reflns_used 7130
_cell_measurement_temperature 172(2)
_cell_measurement_theta_max 21.56
_cell_measurement_theta_min 2.70
_cell_volume 31491(3)
_computing_cell_refinement 'SAINT (Bruker, 2016)'
_computing_data_collection 'APEX3 (Bruker, 2016)'
_computing_data_reduction SAINT
_computing_molecular_graphics 'Diamond 3'
_computing_publication_material 'Diamond 3'
_computing_structure_refinement 'SHELXL-2014/7 (Sheldrick, 2014)'
_computing_structure_solution 'SHELXS-2014/7 (Sheldrick, 2014)'
_diffrn_ambient_temperature 172(2)
_diffrn_measured_fraction_theta_full 0.980
_diffrn_measured_fraction_theta_max 0.980
_diffrn_measurement_device_type 'PHOTON 100 CMOS detector'
_diffrn_measurement_method 'omega scan'
_diffrn_radiation_type MoK\a
_diffrn_radiation_wavelength 0.71073
_diffrn_reflns_av_R_equivalents 0.1347
_diffrn_reflns_av_unetI/netI 0.1477
_diffrn_reflns_Laue_measured_fraction_full 0.980
_diffrn_reflns_Laue_measured_fraction_max 0.980
_diffrn_reflns_limit_h_max 26
_diffrn_reflns_limit_h_min -38
_diffrn_reflns_limit_k_max 38
_diffrn_reflns_limit_k_min -38
_diffrn_reflns_limit_l_max 22
_diffrn_reflns_limit_l_min -28
_diffrn_reflns_number 34627
_diffrn_reflns_point_group_measured_fraction_full 0.978
_diffrn_reflns_point_group_measured_fraction_max 0.978
_diffrn_reflns_theta_full 23.273
_diffrn_reflns_theta_max 23.273
_diffrn_reflns_theta_min 2.702
_diffrn_source 'sealed tube'
_exptl_absorpt_coefficient_mu 0.230
_exptl_absorpt_correction_T_max 0.7452
_exptl_absorpt_correction_T_min 0.5022
_exptl_absorpt_correction_type multi-scan
_exptl_absorpt_process_details 'SADABS (Bruker, 2014)'
_exptl_crystal_colour purple
_exptl_crystal_density_diffrn 0.833
_exptl_crystal_description block
_exptl_crystal_F_000 8336
_exptl_crystal_size_max 0.380
_exptl_crystal_size_mid 0.360
_exptl_crystal_size_min 0.350
_refine_diff_density_max 0.462
_refine_diff_density_min -0.639
_refine_diff_density_rms 0.065
_refine_ls_abs_structure_details
;
 Flack x determined using 1558 quotients [(I+)-(I-)]/[(I+)+(I-)]
 (Parsons, Flack and Wagner, Acta Cryst. B69 (2013) 249-259).
;
_refine_ls_abs_structure_Flack 0.13(2)
_refine_ls_extinction_method none
_refine_ls_goodness_of_fit_ref 1.186
_refine_ls_hydrogen_treatment constr
_refine_ls_matrix_type full
_refine_ls_number_parameters 723
_refine_ls_number_reflns 11092
_refine_ls_number_restraints 404
_refine_ls_restrained_S_all 1.180
_refine_ls_R_factor_all 0.2090
_refine_ls_R_factor_gt 0.0847
_refine_ls_shift/su_max 0.005
_refine_ls_shift/su_mean 0.000
_refine_ls_structure_factor_coef Fsqd
_refine_ls_weighting_details 'w=1/[\s^2^(Fo^2^)+(0.0993P)^2^+4.9627P] where P=(Fo^2^+2Fc^2^)/3'
_refine_ls_weighting_scheme calc
_refine_ls_wR_factor_gt 0.2043
_refine_ls_wR_factor_ref 0.2615
_reflns_Friedel_coverage 0.827
_reflns_Friedel_fraction_full 0.976
_reflns_Friedel_fraction_max 0.976
_reflns_number_gt 4982
_reflns_number_total 11092
_reflns_threshold_expression 'I > 2\s(I)'
_cod_data_source_file d0dt00353k2.cif
_cod_data_source_block 422_sq
_cod_depositor_comments 'Adding full bibliography for 7703729--7703730.cif.'
_cod_database_code 7703729
_shelx_shelxl_version_number 2014/7
_shelx_space_group_comment
;
The symmetry employed for this shelxl refinement is uniquely defined
by the following loop, which should always be used as a source of
symmetry information in preference to the above space-group names.
They are only intended as comments.
;
_shelx_estimated_absorpt_t_min 0.918
_shelx_estimated_absorpt_t_max 0.924

loop_
_space_group_symop_operation_xyz
'x, y, z'
'-x, -y, z'
'-y, x, z'
'y, -x, z'
'-x, y, -z'
'x, -y, -z'
'y, x, -z'
'-y, -x, -z'
'x+1/2, y+1/2, z+1/2'
'-x+1/2, -y+1/2, z+1/2'
'-y+1/2, x+1/2, z+1/2'
'y+1/2, -x+1/2, z+1/2'
'-x+1/2, y+1/2, -z+1/2'
'x+1/2, -y+1/2, -z+1/2'
'y+1/2, x+1/2, -z+1/2'
'-y+1/2, -x+1/2, -z+1/2'

loop_
_atom_site_label
_atom_site_type_symbol
_atom_site_fract_x
_atom_site_fract_y
_atom_site_fract_z
_atom_site_U_iso_or_equiv
_atom_site_adp_type
_atom_site_occupancy
_atom_site_site_symmetry_order
_atom_site_calc_flag
_atom_site_refinement_flags_posn
_atom_site_refinement_flags_adp
_atom_site_refinement_flags_occupancy
_atom_site_disorder_assembly
_atom_site_disorder_group
C1A C 0.3637(4) 0.6368(4) 0.7620(6) 0.078(4) Uani 1 1 d . . . . .
H1AA H 0.3500 0.6506 0.7877 0.094 Uiso 1 1 calc R U . . .
C2A C 0.3487(5) 0.6344(4) 0.7098(7) 0.082(4) Uani 1 1 d . . . . .
C3A C 0.3681(5) 0.6143(4) 0.6746(6) 0.080(4) Uani 1 1 d . . . . .
H3AA H 0.3586 0.6127 0.6402 0.095 Uiso 1 1 calc R U . . .
C4A C 0.4019(5) 0.5955(4) 0.6870(8) 0.091(5) Uani 1 1 d . . . . .
H4AA H 0.4131 0.5795 0.6614 0.109 Uiso 1 1 calc R U . . .
C5A C 0.2989(4) 0.6591(4) 0.6552(5) 0.068(4) Uani 1 1 d . . . . .
H5AA H 0.2933 0.6867 0.6512 0.082 Uiso 1 1 calc R U . . .
H5AB H 0.3183 0.6517 0.6291 0.082 Uiso 1 1 calc R U . . .
C6A C 0.2636(4) 0.6365(4) 0.6476(5) 0.073(4) Uani 1 1 d . . . . .
H6AA H 0.2460 0.6418 0.6767 0.088 Uiso 1 1 calc R U . . .
H6AB H 0.2510 0.6453 0.6154 0.088 Uiso 1 1 calc R U . . .
C7A C 0.2636(4) 0.5698(5) 0.6856(6) 0.070(4) Uani 1 1 d . . . . .
C8A C 0.2865(4) 0.5740(5) 0.6058(6) 0.082(5) Uani 1 1 d . . . . .
H8AA H 0.2960 0.5830 0.5735 0.098 Uiso 1 1 calc R U . . .
C9A C 0.2869(4) 0.5363(3) 0.6238(5) 0.059(3) Uani 1 1 d . . . . .
H9AA H 0.2956 0.5147 0.6047 0.070 Uiso 1 1 calc R U . . .
C10A C 0.2482(4) 0.5776(5) 0.7366(5) 0.075(4) Uani 1 1 d . . . . .
H10A H 0.2413 0.6020 0.7501 0.090 Uiso 1 1 calc R U . . .
C2B C 0.3983(4) 0.6189(5) 0.7747(7) 0.091(5) Uani 1 1 d . . . . .
C3B C 0.4189(5) 0.5984(4) 0.7305(8) 0.083(5) Uani 1 1 d . . . . .
H3BA H 0.4438 0.5881 0.7353 0.100 Uiso 1 1 calc R U . . .
C5B C 0.4388(6) 0.6027(6) 0.8482(8) 0.128(7) Uani 1 1 d . . . . .
H5BA H 0.4449 0.5823 0.8229 0.153 Uiso 1 1 calc R U . . .
H5BB H 0.4290 0.5903 0.8800 0.153 Uiso 1 1 calc R U . . .
C6B C 0.4728(6) 0.6228(6) 0.8604(7) 0.127(7) Uani 1 1 d . . . . .
H6BA H 0.4919 0.6044 0.8739 0.152 Uiso 1 1 calc R U . . .
H6BB H 0.4673 0.6414 0.8883 0.152 Uiso 1 1 calc R U . . .
C7B C 0.4832(4) 0.6810(4) 0.7980(5) 0.063(4) Uani 1 1 d . . . . .
C8B C 0.5153(5) 0.6255(5) 0.7785(8) 0.102(6) Uani 1 1 d . . . . .
H8BA H 0.5237 0.5997 0.7789 0.122 Uiso 1 1 calc R U . . .
C9B C 0.5226(4) 0.6516(4) 0.7475(6) 0.063(4) Uani 1 1 d . . . . .
H9BA H 0.5404 0.6483 0.7200 0.076 Uiso 1 1 calc R U . . .
C10B C 0.4602(4) 0.7111(5) 0.8151(6) 0.077(4) Uani 1 1 d . . . . .
H10B H 0.4437 0.7098 0.8443 0.093 Uiso 1 1 calc R U . . .
C11B C 0.4389(4) 0.7743(5) 0.7995(6) 0.092(5) Uani 1 1 d . . . . .
H11A H 0.4538 0.7977 0.7904 0.111 Uiso 1 1 calc R U . . .
C12B C 0.4047(4) 0.7742(5) 0.7652(7) 0.078(4) Uani 1 1 d . . . . .
C13B C 0.3937(5) 0.8076(5) 0.7433(6) 0.081(4) Uani 1 1 d . . . . .
H13A H 0.4083 0.8302 0.7486 0.098 Uiso 1 1 calc R U . . .
C14B C 0.3600(5) 0.8087(5) 0.7121(7) 0.095(5) Uani 1 1 d . . . . .
H14A H 0.3514 0.8324 0.6984 0.114 Uiso 1 1 calc R U . . .
C15B C 0.3400(5) 0.7761(5) 0.7017(7) 0.084(5) Uani 1 1 d . . . . .
C16B C 0.3510(4) 0.7425(5) 0.7261(6) 0.080(4) Uani 1 1 d . . . . .
H16A H 0.3369 0.7195 0.7212 0.097 Uiso 1 1 calc R U . . .
C17B C 0.3833(4) 0.7432(5) 0.7581(6) 0.078(4) Uani 1 1 d . . . . .
H17A H 0.3903 0.7203 0.7756 0.093 Uiso 1 1 calc R U . . .
C18B C 0.2990(7) 0.8064(10) 0.6493(12) 0.193(13) Uani 1 1 d . . . . .
H18A H 0.2763 0.8019 0.6280 0.289 Uiso 1 1 calc R U . . .
H18B H 0.2931 0.8254 0.6760 0.289 Uiso 1 1 calc R U . . .
H18C H 0.3199 0.8158 0.6275 0.289 Uiso 1 1 calc R U . . .
C19B C 0.4289(6) 0.7779(6) 0.8571(8) 0.138(7) Uani 1 1 d . . . . .
H19A H 0.4525 0.7777 0.8776 0.207 Uiso 1 1 calc R U . . .
H19B H 0.4151 0.8019 0.8630 0.207 Uiso 1 1 calc R U . . .
H19C H 0.4128 0.7562 0.8675 0.207 Uiso 1 1 calc R U . . .
C1C C 0.2297(5) 0.5000 0.5000 0.071(5) Uani 1 2 d S T P . .
H1C H 0.2025 0.5000 0.5000 0.085 Uiso 1 2 calc R U P . .
C2C C 0.2493(5) 0.4675(4) 0.5154(6) 0.079(5) Uani 1 1 d . . . . .
C3C C 0.2877(5) 0.4684(4) 0.5161(5) 0.079(4) Uani 1 1 d . . . . .
H3CA H 0.3019 0.4468 0.5279 0.094 Uiso 1 1 calc R U . . .
C4C C 0.3059(7) 0.5000 0.5000 0.087(6) Uani 1 2 d S T P . .
H4C H 0.3331 0.5000 0.5000 0.105 Uiso 1 2 calc R U P . .
C5C C 0.2394(5) 0.3997(4) 0.5361(5) 0.075(4) Uani 1 1 d . . . . .
H5CA H 0.2660 0.3992 0.5231 0.090 Uiso 1 1 calc R U . . .
H5CB H 0.2237 0.3820 0.5149 0.090 Uiso 1 1 calc R U . . .
C6C C 0.2379(5) 0.3884(4) 0.5932(5) 0.082(4) Uani 1 1 d . . . . .
H6CA H 0.2110 0.3897 0.6051 0.099 Uiso 1 1 calc R U . . .
H6CB H 0.2466 0.3616 0.5966 0.099 Uiso 1 1 calc R U . . .
C7C C 0.2488(4) 0.4426(4) 0.6594(7) 0.078(5) Uani 1 1 d . . . . .
C8C C 0.2976(5) 0.4105(4) 0.6335(6) 0.079(4) Uani 1 1 d . . . . .
H8CA H 0.3141 0.3931 0.6161 0.095 Uiso 1 1 calc R U . . .
C9C C 0.3104(4) 0.4391(4) 0.6719(6) 0.082(4) Uani 1 1 d . . . . .
H9CA H 0.3354 0.4432 0.6853 0.098 Uiso 1 1 calc R U . . .
C10C C 0.2112(4) 0.4580(4) 0.6648(5) 0.069(4) Uani 1 1 d . . . . .
H10C H 0.1886 0.4492 0.6480 0.083 Uiso 1 1 calc R U . . .
C11C C 0.1770(4) 0.5100(5) 0.7072(7) 0.094(5) Uani 1 1 d . . . . .
H11B H 0.1769 0.5193 0.7438 0.113 Uiso 1 1 calc R U . . .
C12C C 0.1772(4) 0.5434(5) 0.6710(7) 0.077(4) Uani 1 1 d . . . . .
C13C C 0.1658(5) 0.5790(6) 0.6870(7) 0.091(5) Uani 1 1 d . . . . .
H13B H 0.1607 0.5825 0.7228 0.110 Uiso 1 1 calc R U . . .
C14C C 0.1613(5) 0.6085(6) 0.6561(9) 0.110(6) Uani 1 1 d . . . . .
H14B H 0.1501 0.6312 0.6696 0.132 Uiso 1 1 calc R U . . .
C15C C 0.1718(5) 0.6080(6) 0.6069(12) 0.124(7) Uani 1 1 d . . . . .
C16C C 0.1827(4) 0.5684(5) 0.5854(7) 0.091(5) Uani 1 1 d . . . . .
H16B H 0.1867 0.5653 0.5492 0.109 Uiso 1 1 calc R U . . .
C17C C 0.1862(4) 0.5404(5) 0.6149(6) 0.074(4) Uani 1 1 d . . . . .
H17B H 0.1949 0.5166 0.6013 0.088 Uiso 1 1 calc R U . . .
C18C C 0.1611(8) 0.6692(7) 0.5882(10) 0.164(9) Uani 1 1 d . . . . .
H18D H 0.1636 0.6905 0.5636 0.246 Uiso 1 1 calc R U . . .
H18E H 0.1340 0.6645 0.5953 0.246 Uiso 1 1 calc R U . . .
H18F H 0.1743 0.6758 0.6205 0.246 Uiso 1 1 calc R U . . .
C19C C 0.1406(4) 0.4863(5) 0.6970(7) 0.118(7) Uani 1 1 d . . . . .
H19D H 0.1401 0.4642 0.7205 0.177 Uiso 1 1 calc R U . . .
H19E H 0.1180 0.5023 0.7031 0.177 Uiso 1 1 calc R U . . .
H19F H 0.1407 0.4773 0.6611 0.177 Uiso 1 1 calc R U . . .
Fe1 Fe 0.26293(4) 0.49909(6) 0.72704(6) 0.0585(5) Uani 1 1 d . . . . .
N1A N 0.2723(3) 0.5354(3) 0.6748(4) 0.058(3) Uani 1 1 d . . . . .
N2A N 0.2697(3) 0.5959(3) 0.6442(4) 0.062(3) Uani 1 1 d . . . . .
N3A N 0.2456(3) 0.5447(3) 0.7605(4) 0.065(3) Uani 1 1 d D . . . .
N1B N 0.5034(4) 0.6856(3) 0.7554(4) 0.076(3) Uani 1 1 d . . . . .
N2B N 0.4908(4) 0.6449(5) 0.8129(6) 0.105(4) Uani 1 1 d . . . . .
N3B N 0.4643(3) 0.7405(4) 0.7868(4) 0.071(3) Uani 1 1 d . . . . .
N1C N 0.2778(3) 0.4578(3) 0.6831(4) 0.055(3) Uani 1 1 d . . . . .
N2C N 0.2611(4) 0.4122(3) 0.6267(4) 0.065(3) Uani 1 1 d . . . . .
N3C N 0.2137(3) 0.4866(3) 0.6973(4) 0.066(3) Uani 1 1 d . . . . .
O1A O 0.3138(3) 0.6513(3) 0.7085(4) 0.079(3) Uani 1 1 d . . . . .
O1B O 0.4098(4) 0.6262(4) 0.8274(5) 0.131(4) Uani 1 1 d . . . . .
O2B O 0.3098(4) 0.7728(4) 0.6724(5) 0.105(4) Uani 1 1 d . . . . .
O1C O 0.2237(3) 0.4387(3) 0.5338(4) 0.098(3) Uani 1 1 d . . . . .
O2C O 0.1771(4) 0.6373(5) 0.5675(6) 0.132(5) Uani 1 1 d . . . . .
C11A C 0.2301(10) 0.5499(17) 0.8159(8) 0.095(8) Uani 0.416(18) 1 d D U P A 1
H11C H 0.2156 0.5258 0.8229 0.115 Uiso 0.416(18) 1 calc R U P A 1
C12A C 0.2609(9) 0.5506(12) 0.8567(8) 0.107(7) Uani 0.416(18) 1 d D U P A 1
C13A C 0.2947(11) 0.5690(16) 0.8485(13) 0.104(8) Uani 0.416(18) 1 d D U P A 1
H13C H 0.2986 0.5832 0.8175 0.125 Uiso 0.416(18) 1 calc R U P A 1
C14A C 0.3251(12) 0.5669(16) 0.8873(13) 0.124(8) Uani 0.416(18) 1 d D U P A 1
H14C H 0.3500 0.5766 0.8806 0.149 Uiso 0.416(18) 1 calc R U P A 1
C15A C 0.3163(11) 0.5504(15) 0.9335(13) 0.138(8) Uani 0.416(18) 1 d D U P A 1
C16A C 0.2812(11) 0.5333(13) 0.9421(12) 0.131(9) Uani 0.416(18) 1 d D U P A 1
H16C H 0.2761 0.5224 0.9751 0.157 Uiso 0.416(18) 1 calc R U P A 1
C17A C 0.2524(11) 0.5317(13) 0.9026(11) 0.116(9) Uani 0.416(18) 1 d D U P A 1
H17C H 0.2290 0.5184 0.9075 0.139 Uiso 0.416(18) 1 calc R U P A 1
O2A O 0.3418(11) 0.5496(11) 0.9739(13) 0.169(8) Uani 0.416(18) 1 d D U P A 1
C18A C 0.3707(17) 0.5789(18) 0.967(3) 0.182(15) Uani 0.416(18) 1 d D U P A 1
H18G H 0.3887 0.5781 0.9961 0.273 Uiso 0.416(18) 1 calc R U P A 1
H18H H 0.3845 0.5743 0.9346 0.273 Uiso 0.416(18) 1 calc R U P A 1
H18I H 0.3584 0.6041 0.9658 0.273 Uiso 0.416(18) 1 calc R U P A 1
C19A C 0.1998(17) 0.582(3) 0.8231(19) 0.105(14) Uani 0.416(18) 1 d D U P A 1
H19G H 0.1805 0.5807 0.7956 0.157 Uiso 0.416(18) 1 calc R U P A 1
H19H H 0.1873 0.5796 0.8569 0.157 Uiso 0.416(18) 1 calc R U P A 1
H19I H 0.2125 0.6074 0.8213 0.157 Uiso 0.416(18) 1 calc R U P A 1
C11Z C 0.2375(7) 0.5460(12) 0.8204(7) 0.095(7) Uani 0.584(18) 1 d D U P A 2
H11D H 0.2248 0.5214 0.8301 0.114 Uiso 0.584(18) 1 calc R U P A 2
C12Z C 0.2735(7) 0.5496(9) 0.8527(7) 0.091(6) Uani 0.584(18) 1 d D U P A 2
C13Z C 0.3024(8) 0.5733(11) 0.8379(11) 0.101(7) Uani 0.584(18) 1 d D U P A 2
H13D H 0.3001 0.5885 0.8076 0.122 Uiso 0.584(18) 1 calc R U P A 2
C14Z C 0.3367(9) 0.5749(11) 0.8690(10) 0.115(7) Uani 0.584(18) 1 d D U P A 2
H14D H 0.3580 0.5895 0.8574 0.137 Uiso 0.584(18) 1 calc R U P A 2
C15Z C 0.3388(9) 0.5554(10) 0.9154(11) 0.136(8) Uani 0.584(18) 1 d D U P A 2
C16Z C 0.3097(9) 0.5329(11) 0.9308(11) 0.140(8) Uani 0.584(18) 1 d D U P A 2
H16D H 0.3117 0.5188 0.9621 0.168 Uiso 0.584(18) 1 calc R U P A 2
C17Z C 0.2750(9) 0.5302(10) 0.8995(9) 0.129(7) Uani 0.584(18) 1 d D U P A 2
H17E H 0.2538 0.5154 0.9110 0.154 Uiso 0.584(18) 1 calc R U P A 2
O2Z O 0.3732(9) 0.5575(10) 0.9421(11) 0.191(10) Uani 0.584(18) 1 d D U P A 2
C18Z C 0.3764(15) 0.5483(16) 0.9935(14) 0.228(16) Uani 0.584(18) 1 d D U P A 2
H18J H 0.4030 0.5516 1.0047 0.343 Uiso 0.584(18) 1 calc R U P A 2
H18K H 0.3597 0.5650 1.0139 0.343 Uiso 0.584(18) 1 calc R U P A 2
H18L H 0.3687 0.5215 0.9986 0.343 Uiso 0.584(18) 1 calc R U P A 2
C19Z C 0.2085(12) 0.580(2) 0.8345(13) 0.110(11) Uani 0.584(18) 1 d D U P A 2
H19J H 0.1853 0.5777 0.8135 0.165 Uiso 0.584(18) 1 calc R U P A 2
H19K H 0.2018 0.5787 0.8713 0.165 Uiso 0.584(18) 1 calc R U P A 2
H19L H 0.2208 0.6048 0.8273 0.165 Uiso 0.584(18) 1 calc R U P A 2

loop_
_atom_site_aniso_label
_atom_site_aniso_U_11
_atom_site_aniso_U_22
_atom_site_aniso_U_33
_atom_site_aniso_U_23
_atom_site_aniso_U_13
_atom_site_aniso_U_12
C1A 0.071(11) 0.074(10) 0.090(12) -0.005(9) 0.019(9) -0.010(7)
C2A 0.087(12) 0.085(11) 0.075(12) -0.008(9) -0.012(9) 0.009(9)
C3A 0.081(11) 0.089(11) 0.069(10) 0.005(9) 0.014(9) -0.031(10)
C4A 0.099(14) 0.055(10) 0.118(15) -0.005(10) -0.021(12) -0.009(8)
C5A 0.080(10) 0.061(9) 0.063(10) 0.003(7) 0.007(8) -0.004(8)
C6A 0.074(10) 0.086(11) 0.059(9) 0.006(8) 0.008(8) 0.005(9)
C7A 0.058(9) 0.076(11) 0.075(11) 0.007(9) -0.002(8) 0.007(8)
C8A 0.081(11) 0.110(13) 0.054(10) -0.002(10) 0.026(8) 0.009(9)
C9A 0.089(10) 0.043(8) 0.044(8) -0.001(6) -0.012(7) -0.004(7)
C10A 0.091(11) 0.076(10) 0.059(10) -0.015(8) 0.008(8) 0.004(8)
C2B 0.065(10) 0.114(13) 0.095(13) 0.028(11) 0.006(10) -0.014(9)
C3B 0.075(10) 0.054(9) 0.121(15) 0.009(10) 0.016(11) -0.002(8)
C5B 0.106(16) 0.133(17) 0.144(19) 0.042(14) 0.004(14) -0.011(14)
C6B 0.114(16) 0.163(19) 0.103(16) 0.045(14) 0.003(12) 0.000(15)
C7B 0.091(11) 0.063(10) 0.036(8) -0.002(7) -0.004(8) 0.003(8)
C8B 0.080(12) 0.080(12) 0.145(18) -0.016(13) 0.032(12) -0.006(9)
C9B 0.052(8) 0.059(9) 0.079(10) -0.003(8) 0.003(7) -0.009(8)
C10B 0.065(10) 0.102(13) 0.064(10) 0.012(10) 0.018(8) -0.017(9)
C11B 0.079(11) 0.123(14) 0.074(12) -0.015(10) 0.020(10) -0.003(10)
C12B 0.058(10) 0.081(11) 0.094(12) -0.001(10) 0.011(9) -0.003(9)
C13B 0.084(12) 0.084(12) 0.076(11) -0.016(9) 0.004(9) -0.003(9)
C14B 0.079(12) 0.063(11) 0.142(17) -0.009(10) 0.011(11) 0.012(9)
C15B 0.074(12) 0.101(15) 0.076(12) 0.002(10) 0.013(9) 0.031(11)
C16B 0.058(9) 0.086(11) 0.098(12) -0.015(10) 0.003(9) 0.008(8)
C17B 0.072(10) 0.089(12) 0.072(11) 0.007(9) 0.015(9) 0.013(10)
C18B 0.13(2) 0.26(4) 0.19(3) -0.11(3) 0.011(19) -0.02(2)
C19B 0.140(17) 0.160(19) 0.114(16) -0.008(14) 0.054(13) 0.018(14)
C1C 0.064(12) 0.075(13) 0.074(13) 0.000(13) 0.000 0.000
C2C 0.090(12) 0.057(9) 0.089(13) 0.001(8) -0.017(9) -0.007(8)
C3C 0.100(13) 0.070(11) 0.066(11) -0.017(8) -0.005(9) 0.018(9)
C4C 0.103(17) 0.090(17) 0.068(14) -0.028(16) 0.000 0.000
C5C 0.099(11) 0.065(10) 0.062(10) -0.009(7) 0.001(8) -0.006(9)
C6C 0.098(12) 0.074(10) 0.075(11) -0.011(8) -0.005(9) -0.011(9)
C7C 0.051(10) 0.070(11) 0.115(14) 0.027(10) 0.000(9) -0.006(8)
C8C 0.100(13) 0.073(11) 0.063(10) -0.001(8) 0.004(9) 0.011(9)
C9C 0.067(10) 0.064(10) 0.113(13) -0.007(9) -0.004(9) 0.006(8)
C10C 0.073(11) 0.084(11) 0.051(9) 0.000(8) -0.006(7) -0.012(8)
C11C 0.049(9) 0.134(16) 0.100(12) 0.001(12) 0.000(8) -0.008(9)
C12C 0.070(10) 0.066(11) 0.094(13) -0.002(10) -0.001(9) 0.004(8)
C13C 0.098(13) 0.096(14) 0.080(12) 0.000(11) -0.002(10) 0.002(11)
C14C 0.116(15) 0.117(18) 0.097(16) -0.040(14) 0.005(13) 0.033(12)
C15C 0.095(14) 0.119(19) 0.16(2) -0.004(18) 0.003(14) 0.021(12)
C16C 0.084(12) 0.103(14) 0.085(12) -0.010(11) -0.012(9) 0.012(10)
C17C 0.071(10) 0.085(11) 0.065(11) 0.011(9) 0.003(8) 0.014(9)
C18C 0.19(3) 0.14(2) 0.16(2) 0.015(18) 0.016(19) -0.024(19)
C19C 0.075(11) 0.144(17) 0.135(16) 0.000(13) 0.002(11) 0.030(10)
Fe1 0.0620(11) 0.0593(11) 0.0541(10) 0.0003(11) 0.0069(9) -0.0015(11)
N1A 0.071(8) 0.052(7) 0.050(8) 0.011(5) -0.004(6) 0.010(6)
N2A 0.068(8) 0.062(8) 0.057(8) 0.009(6) 0.000(6) 0.001(6)
N3A 0.064(7) 0.070(8) 0.061(8) -0.010(6) 0.009(6) 0.018(6)
N1B 0.093(8) 0.077(8) 0.058(7) 0.005(6) 0.004(8) -0.011(8)
N2B 0.100(12) 0.111(12) 0.104(11) 0.012(10) -0.003(9) -0.015(9)
N3B 0.065(7) 0.089(9) 0.057(8) -0.004(7) 0.006(6) 0.003(7)
N1C 0.046(6) 0.061(7) 0.056(7) 0.003(5) 0.011(5) -0.008(6)
N2C 0.061(8) 0.057(7) 0.077(8) -0.010(6) 0.009(7) 0.001(7)
N3C 0.068(7) 0.071(8) 0.061(7) -0.005(6) -0.008(6) 0.002(6)
O1A 0.078(7) 0.084(7) 0.076(7) 0.005(5) -0.020(5) -0.009(5)
O1B 0.114(10) 0.188(13) 0.090(10) 0.038(9) -0.009(8) 0.005(9)
O2B 0.102(10) 0.095(9) 0.117(10) 0.016(8) -0.004(8) 0.019(8)
O1C 0.122(9) 0.100(9) 0.073(7) 0.006(6) 0.000(6) -0.022(7)
O2C 0.174(13) 0.107(11) 0.115(11) 0.006(9) 0.022(9) 0.029(9)
C11A 0.123(17) 0.111(15) 0.052(13) -0.014(13) 0.002(13) 0.017(16)
C12A 0.144(16) 0.119(12) 0.059(11) -0.011(11) 0.006(12) 0.011(13)
C13A 0.139(17) 0.120(14) 0.053(13) 0.001(13) 0.005(13) 0.008(14)
C14A 0.155(17) 0.139(14) 0.078(14) 0.003(13) 0.000(13) -0.008(14)
C15A 0.176(18) 0.152(15) 0.085(13) 0.002(14) -0.009(14) -0.003(16)
C16A 0.17(2) 0.143(16) 0.079(15) -0.003(15) -0.001(16) 0.006(18)
C17A 0.143(19) 0.133(15) 0.072(14) -0.012(14) 0.013(15) 0.007(17)
O2A 0.199(19) 0.188(16) 0.120(15) 0.001(15) -0.007(14) -0.012(17)
C18A 0.23(3) 0.19(3) 0.13(3) 0.01(3) 0.00(3) -0.05(3)
C19A 0.14(3) 0.12(3) 0.05(2) 0.00(3) 0.02(2) 0.04(2)
C11Z 0.122(16) 0.109(14) 0.054(12) -0.013(12) 0.002(12) 0.019(14)
C12Z 0.120(15) 0.110(12) 0.042(9) -0.008(10) 0.009(10) 0.009(12)
C13Z 0.138(16) 0.109(13) 0.056(12) 0.000(11) -0.004(12) 0.003(13)
C14Z 0.139(17) 0.135(15) 0.069(14) 0.002(13) 0.005(13) -0.014(14)
C15Z 0.162(17) 0.162(14) 0.084(13) 0.005(13) -0.016(13) -0.016(15)
C16Z 0.179(18) 0.157(15) 0.085(13) 0.005(12) -0.008(13) -0.001(15)
C17Z 0.164(17) 0.143(13) 0.079(12) -0.003(12) 0.012(13) 0.002(15)
O2Z 0.23(2) 0.227(19) 0.121(18) 0.003(17) 0.017(16) -0.019(19)
C18Z 0.26(3) 0.27(3) 0.15(3) 0.03(3) -0.06(3) 0.00(3)
C19Z 0.16(3) 0.14(2) 0.030(17) 0.000(19) 0.002(17) 0.01(2)

loop_
_atom_type_symbol
_atom_type_description
_atom_type_scat_dispersion_real
_atom_type_scat_dispersion_imag
_atom_type_scat_source
C C 0.0033 0.0016 'International Tables Vol C Tables 4.2.6.8 and 6.1.1.4'
H H 0.0000 0.0000 'International Tables Vol C Tables 4.2.6.8 and 6.1.1.4'
F F 0.0171 0.0103 'International Tables Vol C Tables 4.2.6.8 and 6.1.1.4'
Fe Fe 0.3463 0.8444 'International Tables Vol C Tables 4.2.6.8 and 6.1.1.4'
N N 0.0061 0.0033 'International Tables Vol C Tables 4.2.6.8 and 6.1.1.4'
O O 0.0106 0.0060 'International Tables Vol C Tables 4.2.6.8 and 6.1.1.4'
S S 0.1246 0.1234 'International Tables Vol C Tables 4.2.6.8 and 6.1.1.4'

loop_
_geom_angle_atom_site_label_1
_geom_angle_atom_site_label_2
_geom_angle_atom_site_label_3
_geom_angle
_geom_angle_site_symmetry_1
_geom_angle_site_symmetry_3
_geom_angle_publ_flag
C2B C1A C2A 120.3(14) . . ?
C2B C1A H1AA 119.9 . . ?
C2A C1A H1AA 119.9 . . ?
C3A C2A O1A 132.0(15) . . ?
C3A C2A C1A 118.7(15) . . ?
O1A C2A C1A 108.9(14) . . ?
C2A C3A C4A 121.6(16) . . ?
C2A C3A H3AA 119.2 . . ?
C4A C3A H3AA 119.2 . . ?
C3B C4A C3A 124.1(17) . . ?
C3B C4A H4AA 117.9 . . ?
C3A C4A H4AA 117.9 . . ?
C6A C5A O1A 108.5(10) . . ?
C6A C5A H5AA 110.0 . . ?
O1A C5A H5AA 110.0 . . ?
C6A C5A H5AB 110.0 . . ?
O1A C5A H5AB 110.0 . . ?
H5AA C5A H5AB 108.4 . . ?
N2A C6A C5A 114.4(12) . . ?
N2A C6A H6AA 108.7 . . ?
C5A C6A H6AA 108.7 . . ?
N2A C6A H6AB 108.7 . . ?
C5A C6A H6AB 108.7 . . ?
H6AA C6A H6AB 107.6 . . ?
N1A C7A N2A 114.0(13) . . ?
N1A C7A C10A 117.8(14) . . ?
N2A C7A C10A 128.2(14) . . ?
N2A C8A C9A 106.8(12) . . ?
N2A C8A H8AA 126.6 . . ?
C9A C8A H8AA 126.6 . . ?
C8A C9A N1A 108.9(11) . . ?
C8A C9A H9AA 125.5 . . ?
N1A C9A H9AA 125.5 . . ?
N3A C10A C7A 106.8(13) . . ?
N3A C10A H10A 126.6 . . ?
C7A C10A H10A 126.6 . . ?
C1A C2B O1B 112.4(15) . . ?
C1A C2B C3B 116.2(15) . . ?
O1B C2B C3B 131.1(15) . . ?
C4A C3B C2B 118.5(15) . . ?
C4A C3B H3BA 120.7 . . ?
C2B C3B H3BA 120.7 . . ?
O1B C5B C6B 113.7(17) . . ?
O1B C5B H5BA 108.8 . . ?
C6B C5B H5BA 108.8 . . ?
O1B C5B H5BB 108.8 . . ?
C6B C5B H5BB 108.8 . . ?
H5BA C5B H5BB 107.7 . . ?
C5B C6B N2B 113.8(16) . . ?
C5B C6B H6BA 108.8 . . ?
N2B C6B H6BA 108.8 . . ?
C5B C6B H6BB 108.8 . . ?
N2B C6B H6BB 108.8 . . ?
H6BA C6B H6BB 107.7 . . ?
N1B C7B N2B 104.1(13) . . ?
N1B C7B C10B 118.9(14) . . ?
N2B C7B C10B 137.0(15) . . ?
C9B C8B N2B 100.3(16) . . ?
C9B C8B H8BA 129.9 . . ?
N2B C8B H8BA 129.9 . . ?
C8B C9B N1B 115.9(15) . . ?
C8B C9B H9BA 122.1 . . ?
N1B C9B H9BA 122.1 . . ?
N3B C10B C7B 111.2(13) . . ?
N3B C10B H10B 124.4 . . ?
C7B C10B H10B 124.4 . . ?
C12B C11B N3B 110.0(13) . . ?
C12B C11B C19B 113.3(14) . . ?
N3B C11B C19B 114.0(14) . . ?
C12B C11B H11A 106.3 . . ?
N3B C11B H11A 106.3 . . ?
C19B C11B H11A 106.3 . . ?
C17B C12B C13B 119.1(15) . . ?
C17B C12B C11B 122.3(16) . . ?
C13B C12B C11B 118.4(16) . . ?
C12B C13B C14B 119.5(15) . . ?
C12B C13B H13A 120.2 . . ?
C14B C13B H13A 120.2 . . ?
C15B C14B C13B 120.9(16) . . ?
C15B C14B H14A 119.6 . . ?
C13B C14B H14A 119.6 . . ?
O2B C15B C14B 127.1(17) . . ?
O2B C15B C16B 114.6(18) . . ?
C14B C15B C16B 118.3(18) . . ?
C15B C16B C17B 118.7(16) . . ?
C15B C16B H16A 120.7 . . ?
C17B C16B H16A 120.7 . . ?
C12B C17B C16B 123.2(15) . . ?
C12B C17B H17A 118.4 . . ?
C16B C17B H17A 118.4 . . ?
O2B C18B H18A 109.5 . . ?
O2B C18B H18B 109.5 . . ?
H18A C18B H18B 109.5 . . ?
O2B C18B H18C 109.5 . . ?
H18A C18B H18C 109.5 . . ?
H18B C18B H18C 109.5 . . ?
C11B C19B H19A 109.5 . . ?
C11B C19B H19B 109.5 . . ?
H19A C19B H19B 109.5 . . ?
C11B C19B H19C 109.5 . . ?
H19A C19B H19C 109.5 . . ?
H19B C19B H19C 109.5 . . ?
C2C C1C C2C 121(2) . 6_566 ?
C2C C1C H1C 119.6 . . ?
C2C C1C H1C 119.6 6_566 . ?
C3C C2C C1C 118.6(15) . . ?
C3C C2C O1C 129.6(14) . . ?
C1C C2C O1C 111.4(14) . . ?
C4C C3C C2C 119.3(16) . . ?
C4C C3C H3CA 120.4 . . ?
C2C C3C H3CA 120.4 . . ?
C3C C4C C3C 123(2) . 6_566 ?
C3C C4C H4C 118.3 . . ?
C3C C4C H4C 118.3 6_566 . ?
O1C C5C C6C 105.4(11) . . ?
O1C C5C H5CA 110.7 . . ?
C6C C5C H5CA 110.7 . . ?
O1C C5C H5CB 110.7 . . ?
C6C C5C H5CB 110.7 . . ?
H5CA C5C H5CB 108.8 . . ?
N2C C6C C5C 114.3(12) . . ?
N2C C6C H6CA 108.7 . . ?
C5C C6C H6CA 108.7 . . ?
N2C C6C H6CB 108.7 . . ?
C5C C6C H6CB 108.7 . . ?
H6CA C6C H6CB 107.6 . . ?
N1C C7C N2C 110.3(12) . . ?
N1C C7C C10C 121.3(15) . . ?
N2C C7C C10C 128.3(15) . . ?
N2C C8C C9C 111.0(14) . . ?
N2C C8C H8CA 124.5 . . ?
C9C C8C H8CA 124.5 . . ?
N1C C9C C8C 102.6(13) . . ?
N1C C9C H9CA 128.7 . . ?
C8C C9C H9CA 128.7 . . ?
N3C C10C C7C 106.8(13) . . ?
N3C C10C H10C 126.6 . . ?
C7C C10C H10C 126.6 . . ?
C12C C11C C19C 108.6(13) . . ?
C12C C11C N3C 107.8(12) . . ?
C19C C11C N3C 112.0(13) . . ?
C12C C11C H11B 109.5 . . ?
C19C C11C H11B 109.5 . . ?
N3C C11C H11B 109.5 . . ?
C13C C12C C17C 114.9(15) . . ?
C13C C12C C11C 121.3(16) . . ?
C17C C12C C11C 123.6(14) . . ?
C14C C13C C12C 124.3(17) . . ?
C14C C13C H13B 117.8 . . ?
C12C C13C H13B 117.8 . . ?
C13C C14C C15C 122.6(19) . . ?
C13C C14C H14B 118.7 . . ?
C15C C14C H14B 118.7 . . ?
C14C C15C O2C 134(2) . . ?
C14C C15C C16C 115(2) . . ?
O2C C15C C16C 110(2) . . ?
C17C C16C C15C 120.6(19) . . ?
C17C C16C H16B 119.7 . . ?
C15C C16C H16B 119.7 . . ?
C16C C17C C12C 121.3(16) . . ?
C16C C17C H17B 119.4 . . ?
C12C C17C H17B 119.4 . . ?
O2C C18C H18D 109.5 . . ?
O2C C18C H18E 109.5 . . ?
H18D C18C H18E 109.5 . . ?
O2C C18C H18F 109.5 . . ?
H18D C18C H18F 109.5 . . ?
H18E C18C H18F 109.5 . . ?
C11C C19C H19D 109.5 . . ?
C11C C19C H19E 109.5 . . ?
H19D C19C H19E 109.5 . . ?
C11C C19C H19F 109.5 . . ?
H19D C19C H19F 109.5 . . ?
H19E C19C H19F 109.5 . . ?
N1A Fe1 N1C 92.1(4) . . ?
N1A Fe1 N3A 79.4(5) . . ?
N1C Fe1 N3A 170.3(5) . . ?
N1A Fe1 N3C 91.3(5) . . ?
N1C Fe1 N3C 80.5(5) . . ?
N3A Fe1 N3C 94.9(5) . . ?
N1A Fe1 N1B 93.3(5) . 3_655 ?
N1C Fe1 N1B 91.7(5) . 3_655 ?
N3A Fe1 N1B 93.4(5) . 3_655 ?
N3C Fe1 N1B 171.1(5) . 3_655 ?
N1A Fe1 N3B 171.7(5) . 3_655 ?
N1C Fe1 N3B 90.9(4) . 3_655 ?
N3A Fe1 N3B 98.2(5) . 3_655 ?
N3C Fe1 N3B 96.8(5) . 3_655 ?
N1B Fe1 N3B 78.9(5) 3_655 3_655 ?
C7A N1A C9A 105.7(11) . . ?
C7A N1A Fe1 116.1(10) . . ?
C9A N1A Fe1 138.2(9) . . ?
C8A N2A C7A 104.4(12) . . ?
C8A N2A C6A 130.6(12) . . ?
C7A N2A C6A 124.5(12) . . ?
C10A N3A C11A 111(2) . . ?
C10A N3A C11Z 116.8(18) . . ?
C10A N3A Fe1 119.9(9) . . ?
C11A N3A Fe1 129(2) . . ?
C11Z N3A Fe1 121.7(16) . . ?
C7B N1B C9B 106.3(12) . . ?
C7B N1B Fe1 112.6(11) . 4_565 ?
C9B N1B Fe1 141.0(11) . 4_565 ?
C7B N2B C8B 113.1(15) . . ?
C7B N2B C6B 126.9(16) . . ?
C8B N2B C6B 119.7(17) . . ?
C10B N3B C11B 116.1(13) . . ?
C10B N3B Fe1 118.3(10) . 4_565 ?
C11B N3B Fe1 125.4(10) . 4_565 ?
C7C N1C C9C 111.1(12) . . ?
C7C N1C Fe1 112.1(10) . . ?
C9C N1C Fe1 136.7(10) . . ?
C8C N2C C7C 104.9(12) . . ?
C8C N2C C6C 127.4(13) . . ?
C7C N2C C6C 127.7(13) . . ?
C10C N3C C11C 117.0(12) . . ?
C10C N3C Fe1 119.2(10) . . ?
C11C N3C Fe1 123.7(9) . . ?
C2A O1A C5A 114.6(11) . . ?
C5B O1B C2B 117.1(16) . . ?
C15B O2B C18B 113.7(17) . . ?
C2C O1C C5C 115.8(12) . . ?
C18C O2C C15C 104.6(17) . . ?
C12A C11A N3A 113.6(16) . . ?
C12A C11A C19A 113(2) . . ?
N3A C11A C19A 116(2) . . ?
C12A C11A H11C 104.3 . . ?
N3A C11A H11C 104.3 . . ?
C19A C11A H11C 104.3 . . ?
C13A C12A C17A 123(2) . . ?
C13A C12A C11A 121.1(18) . . ?
C17A C12A C11A 115.9(18) . . ?
C12A C13A C14A 120(2) . . ?
C12A C13A H13C 120.1 . . ?
C14A C13A H13C 120.1 . . ?
C15A C14A C13A 117(2) . . ?
C15A C14A H14C 121.4 . . ?
C13A C14A H14C 121.4 . . ?
C14A C15A O2A 121.7(19) . . ?
C14A C15A C16A 122(3) . . ?
O2A C15A C16A 116.5(19) . . ?
C15A C16A C17A 122(2) . . ?
C15A C16A H16C 119.2 . . ?
C17A C16A H16C 119.2 . . ?
C12A C17A C16A 116(2) . . ?
C12A C17A H17C 122.0 . . ?
C16A C17A H17C 122.0 . . ?
C15A O2A C18A 110(3) . . ?
O2A C18A H18G 109.5 . . ?
O2A C18A H18H 109.5 . . ?
H18G C18A H18H 109.5 . . ?
O2A C18A H18I 109.5 . . ?
H18G C18A H18I 109.5 . . ?
H18H C18A H18I 109.5 . . ?
C11A C19A H19G 109.5 . . ?
C11A C19A H19H 109.5 . . ?
H19G C19A H19H 109.5 . . ?
C11A C19A H19I 109.5 . . ?
H19G C19A H19I 109.5 . . ?
H19H C19A H19I 109.5 . . ?
C12Z C11Z N3A 113.3(14) . . ?
C12Z C11Z C19Z 109.9(17) . . ?
N3A C11Z C19Z 110.9(17) . . ?
C12Z C11Z H11D 107.5 . . ?
N3A C11Z H11D 107.5 . . ?
C19Z C11Z H11D 107.5 . . ?
C13Z C12Z C17Z 121(2) . . ?
C13Z C12Z C11Z 120.8(16) . . ?
C17Z C12Z C11Z 118.1(16) . . ?
C12Z C13Z C14Z 119(2) . . ?
C12Z C13Z H13D 120.6 . . ?
C14Z C13Z H13D 120.6 . . ?
C15Z C14Z C13Z 121(2) . . ?
C15Z C14Z H14D 119.7 . . ?
C13Z C14Z H14D 119.7 . . ?
C16Z C15Z C14Z 120(2) . . ?
C16Z C15Z O2Z 122.6(18) . . ?
C14Z C15Z O2Z 117.0(18) . . ?
C15Z C16Z C17Z 120(2) . . ?
C15Z C16Z H16D 119.9 . . ?
C17Z C16Z H16D 119.9 . . ?
C12Z C17Z C16Z 119(2) . . ?
C12Z C17Z H17E 120.6 . . ?
C16Z C17Z H17E 120.6 . . ?
C18Z O2Z C15Z 123(3) . . ?
O2Z C18Z H18J 109.5 . . ?
O2Z C18Z H18K 109.5 . . ?
H18J C18Z H18K 109.5 . . ?
O2Z C18Z H18L 109.5 . . ?
H18J C18Z H18L 109.5 . . ?
H18K C18Z H18L 109.5 . . ?
C11Z C19Z H19J 109.5 . . ?
C11Z C19Z H19K 109.5 . . ?
H19J C19Z H19K 109.5 . . ?
C11Z C19Z H19L 109.5 . . ?
H19J C19Z H19L 109.5 . . ?
H19K C19Z H19L 109.5 . . ?

loop_
_geom_bond_atom_site_label_1
_geom_bond_atom_site_label_2
_geom_bond_distance
_geom_bond_site_symmetry_2
_geom_bond_publ_flag
C1A C2B 1.399(19) . ?
C1A C2A 1.447(19) . ?
C1A H1AA 0.9500 . ?
C2A C3A 1.335(19) . ?
C2A O1A 1.356(16) . ?
C3A C4A 1.39(2) . ?
C3A H3AA 0.9500 . ?
C4A C3B 1.273(19) . ?
C4A H4AA 0.9500 . ?
C5A C6A 1.476(18) . ?
C5A O1A 1.494(15) . ?
C5A H5AA 0.9900 . ?
C5A H5AB 0.9900 . ?
C6A N2A 1.437(16) . ?
C6A H6AA 0.9900 . ?
C6A H6AB 0.9900 . ?
C7A N1A 1.270(15) . ?
C7A N2A 1.420(16) . ?
C7A C10A 1.448(18) . ?
C8A N2A 1.383(16) . ?
C8A C9A 1.398(18) . ?
C8A H8AA 0.9500 . ?
C9A N1A 1.414(15) . ?
C9A H9AA 0.9500 . ?
C10A N3A 1.308(16) . ?
C10A H10A 0.9500 . ?
C2B O1B 1.44(2) . ?
C2B C3B 1.53(2) . ?
C3B H3BA 0.9500 . ?
C5B O1B 1.41(2) . ?
C5B C6B 1.41(2) . ?
C5B H5BA 0.9900 . ?
C5B H5BB 0.9900 . ?
C6B N2B 1.58(2) . ?
C6B H6BA 0.9900 . ?
C6B H6BB 0.9900 . ?
C7B N1B 1.316(16) . ?
C7B N2B 1.345(17) . ?
C7B C10B 1.395(19) . ?
C8B C9B 1.238(19) . ?
C8B N2B 1.405(19) . ?
C8B H8BA 0.9500 . ?
C9B N1B 1.379(16) . ?
C9B H9BA 0.9500 . ?
C10B N3B 1.266(16) . ?
C10B H10B 0.9500 . ?
C11B C12B 1.49(2) . ?
C11B N3B 1.513(18) . ?
C11B C19B 1.53(2) . ?
C11B H11A 1.0000 . ?
C12B C17B 1.328(19) . ?
C12B C13B 1.354(19) . ?
C13B C14B 1.42(2) . ?
C13B H13A 0.9500 . ?
C14B C15B 1.36(2) . ?
C14B H14A 0.9500 . ?
C15B O2B 1.30(2) . ?
C15B C16B 1.39(2) . ?
C16B C17B 1.398(19) . ?
C16B H16A 0.9500 . ?
C17B H17A 0.9500 . ?
C18B O2B 1.37(3) . ?
C18B H18A 0.9800 . ?
C18B H18B 0.9800 . ?
C18B H18C 0.9800 . ?
C19B H19A 0.9800 . ?
C19B H19B 0.9800 . ?
C19B H19C 0.9800 . ?
C1C C2C 1.384(16) . ?
C1C C2C 1.384(16) 6_566 ?
C1C H1C 0.9500 . ?
C2C C3C 1.343(19) . ?
C2C O1C 1.427(17) . ?
C3C C4C 1.341(18) . ?
C3C H3CA 0.9500 . ?
C4C C3C 1.341(18) 6_566 ?
C4C H4C 0.9500 . ?
C5C O1C 1.467(16) . ?
C5C C6C 1.527(17) . ?
C5C H5CA 0.9900 . ?
C5C H5CB 0.9900 . ?
C6C N2C 1.449(17) . ?
C6C H6CA 0.9900 . ?
C6C H6CB 0.9900 . ?
C7C N1C 1.300(16) . ?
C7C N2C 1.423(18) . ?
C7C C10C 1.425(18) . ?
C8C N2C 1.287(17) . ?
C8C C9C 1.477(19) . ?
C8C H8CA 0.9500 . ?
C9C N1C 1.345(15) . ?
C9C H9CA 0.9500 . ?
C10C N3C 1.306(15) . ?
C10C H10C 0.9500 . ?
C11C C12C 1.50(2) . ?
C11C C19C 1.54(2) . ?
C11C N3C 1.542(17) . ?
C11C H11B 1.0000 . ?
C12C C13C 1.37(2) . ?
C12C C17C 1.49(2) . ?
C13C C14C 1.31(2) . ?
C13C H13B 0.9500 . ?
C14C C15C 1.32(3) . ?
C14C H14B 0.9500 . ?
C15C O2C 1.45(3) . ?
C15C C16C 1.54(2) . ?
C16C C17C 1.248(19) . ?
C16C H16B 0.9500 . ?
C17C H17B 0.9500 . ?
C18C O2C 1.36(2) . ?
C18C H18D 0.9800 . ?
C18C H18E 0.9800 . ?
C18C H18F 0.9800 . ?
C19C H19D 0.9800 . ?
C19C H19E 0.9800 . ?
C19C H19F 0.9800 . ?
Fe1 N1A 1.879(10) . ?
Fe1 N1C 1.906(10) . ?
Fe1 N3A 1.911(10) . ?
Fe1 N3C 1.932(11) . ?
Fe1 N1B 1.948(11) 3_655 ?
Fe1 N3B 1.969(11) 3_655 ?
N3A C11A 1.54(2) . ?
N3A C11Z 1.57(2) . ?
N1B Fe1 1.948(11) 4_565 ?
N3B Fe1 1.969(11) 4_565 ?
C11A C12A 1.51(2) . ?
C11A C19A 1.56(2) . ?
C11A H11C 1.0000 . ?
C12A C13A 1.36(2) . ?
C12A C17A 1.39(2) . ?
C13A C14A 1.46(3) . ?
C13A H13C 0.9500 . ?
C14A C15A 1.36(2) . ?
C14A H14C 0.9500 . ?
C15A O2A 1.37(2) . ?
C15A C16A 1.38(2) . ?
C16A C17A 1.43(3) . ?
C16A H16C 0.9500 . ?
C17A H17C 0.9500 . ?
O2A C18A 1.45(3) . ?
C18A H18G 0.9800 . ?
C18A H18H 0.9800 . ?
C18A H18I 0.9800 . ?
C19A H19G 0.9800 . ?
C19A H19H 0.9800 . ?
C19A H19I 0.9800 . ?
C11Z C12Z 1.51(2) . ?
C11Z C19Z 1.60(2) . ?
C11Z H11D 1.0000 . ?
C12Z C13Z 1.36(2) . ?
C12Z C17Z 1.39(2) . ?
C13Z C14Z 1.44(2) . ?
C13Z H13D 0.9500 . ?
C14Z C15Z 1.38(2) . ?
C14Z H14D 0.9500 . ?
C15Z C16Z 1.35(2) . ?
C15Z O2Z 1.39(2) . ?
C16Z C17Z 1.46(3) . ?
C16Z H16D 0.9500 . ?
C17Z H17E 0.9500 . ?
O2Z C18Z 1.37(2) . ?
C18Z H18J 0.9800 . ?
C18Z H18K 0.9800 . ?
C18Z H18L 0.9800 . ?
C19Z H19J 0.9800 . ?
C19Z H19K 0.9800 . ?
C19Z H19L 0.9800 . ?
